data_4064513
loop_
_publ_author_name
'Wicker, Benjamin F.'
'Scott, Jennifer'
'Fout, Alison R.'
'Pink, Maren'
'Mindiola, Daniel J.'

_publ_section_title
;
 Atom-Economical Route to Substituted Pyridines via a Scandium Imide
;
_journal_issue 9
_journal_name_full Organometallics
_journal_page_first 2453
_journal_paper_doi 10.1021/om2001537
_journal_volume 30
_journal_year 2011
_chemical_formula_moiety 'C65 H88 N5 P2 Sc, C5 H12'
_chemical_formula_sum 'C70 H100 N5 P2 Sc'
_chemical_formula_weight 1118.45
_space_group_IT_number 14
_symmetry_cell_setting monoclinic
_symmetry_Int_Tables_number 14
_symmetry_space_group_name_Hall '-P 2ybc'
_symmetry_space_group_name_H-M 'P 1 21/c 1'
_atom_sites_solution_hydrogens geom
_atom_sites_solution_primary direct
_atom_sites_solution_secondary difmap
_audit_creation_method SHELXL-97
_cell_angle_alpha 90.00
_cell_angle_beta 94.151(2)
_cell_angle_gamma 90.00
_cell_formula_units_Z 4
_cell_length_a 11.5073(14)
_cell_length_b 37.533(5)
_cell_length_c 15.104(2)
_cell_measurement_reflns_used 2104
_cell_measurement_temperature 150(2)
_cell_measurement_theta_max 25.37
_cell_measurement_theta_min 2.41
_cell_volume 6506.4(15)
_computing_cell_refinement 'Bruker APEX II (2009)'
_computing_data_collection 'Bruker APEX II (2009)'
_computing_data_reduction 'Bruker APEX II (2009)'
_computing_molecular_graphics 'Diamond 3.2d (2010)'
_computing_publication_material 'WinGX (2005)'
_computing_structure_refinement 'SHELXL-97 (Sheldrick, 2008)'
_computing_structure_solution 'SHELXS-97 (Sheldrick, 2008)'
_diffrn_ambient_temperature 150(2)
_diffrn_detector_area_resol_mean 83.33
_diffrn_measured_fraction_theta_full 0.995
_diffrn_measured_fraction_theta_max 0.995
_diffrn_measurement_device_type kappa
_diffrn_measurement_method 'phi and omega scans'
_diffrn_radiation_monochromator graphite
_diffrn_radiation_probe x-ray
_diffrn_radiation_type MoK\a
_diffrn_radiation_wavelength 0.71073
_diffrn_reflns_av_R_equivalents 0.1018
_diffrn_reflns_av_sigmaI/netI 0.1323
_diffrn_reflns_limit_h_max 13
_diffrn_reflns_limit_h_min -13
_diffrn_reflns_limit_k_max 40
_diffrn_reflns_limit_k_min -45
_diffrn_reflns_limit_l_max 17
_diffrn_reflns_limit_l_min -18
_diffrn_reflns_number 42263
_diffrn_reflns_theta_full 25.37
_diffrn_reflns_theta_max 25.37
_diffrn_reflns_theta_min 2.41
_diffrn_source 'fine-focus sealed tube'
_diffrn_source_type 'APEX II Kappa Duo'
_exptl_absorpt_coefficient_mu 0.206
_exptl_absorpt_correction_T_max 0.9918
_exptl_absorpt_correction_T_min 0.9797
_exptl_absorpt_correction_type multi-scan
_exptl_absorpt_process_details 'SADABS (R. Blessing, 1995)'
_exptl_crystal_colour yellow
_exptl_crystal_density_diffrn 1.142
_exptl_crystal_density_method 'not measured'
_exptl_crystal_description plate
_exptl_crystal_F_000 2424
_exptl_crystal_size_max 0.10
_exptl_crystal_size_mid 0.07
_exptl_crystal_size_min 0.04
_platon_squeeze_details
;
The unit cell contains one pentane molecule which has been treated as a diffuse contribution to the overall
scattering without specific atom positions by SQUEEZE/PLATON.
;
_refine_diff_density_max 0.746
_refine_diff_density_min -0.623
_refine_diff_density_rms 0.062
_refine_ls_extinction_method none
_refine_ls_goodness_of_fit_ref 0.934
_refine_ls_hydrogen_treatment constr
_refine_ls_matrix_type full
_refine_ls_number_parameters 675
_refine_ls_number_reflns 11867
_refine_ls_number_restraints 3
_refine_ls_restrained_S_all 0.941
_refine_ls_R_factor_all 0.1466
_refine_ls_R_factor_gt 0.0725
_refine_ls_shift/su_max 0.001
_refine_ls_shift/su_mean 0.000
_refine_ls_structure_factor_coef Fsqd
_refine_ls_weighting_details 'calc w=1/[\s^2^(Fo^2^)+(0.0897P)^2^+0.0000P] where P=(Fo^2^+2Fc^2^)/3'
_refine_ls_weighting_scheme calc
_refine_ls_wR_factor_gt 0.1572
_refine_ls_wR_factor_ref 0.1836
_reflns_number_gt 6131
_reflns_number_total 11867
_reflns_threshold_expression >2sigma(I)
_cod_data_source_file om2001537_si_003.cif
_cod_data_source_block 4
_cod_original_cell_volume 6506.4(14)
_cod_original_sg_symbol_H-M 'P 21/c'
_cod_database_code 4064513

loop_
_symmetry_equiv_pos_as_xyz
'x, y, z'
'-x, y+1/2, -z+1/2'
'-x, -y, -z'
'x, -y-1/2, z-1/2'

loop_
_atom_site_label
_atom_site_type_symbol
_atom_site_fract_x
_atom_site_fract_y
_atom_site_fract_z
_atom_site_U_iso_or_equiv
_atom_site_adp_type
_atom_site_occupancy
_atom_site_symmetry_multiplicity
_atom_site_calc_flag
_atom_site_refinement_flags
Sc1 Sc 0.41798(6) 0.890658(19) 0.70204(5) 0.0317(2) Uani 1 1 d .
P1 P 0.49180(9) 0.95588(3) 0.77615(7) 0.0364(3) Uani 1 1 d .
P2 P 0.24663(8) 0.85672(3) 0.59582(7) 0.0332(3) Uani 1 1 d .
N1 N 0.3009(2) 0.93076(8) 0.6451(2) 0.0321(8) Uani 1 1 d .
N2 N 0.3343(3) 0.88497(9) 0.8171(2) 0.0437(9) Uani 1 1 d .
H2 H 0.2874 0.9035 0.8173 0.052 Uiso 1 1 calc R
N3 N 0.5700(2) 0.89380(8) 0.6199(2) 0.0338(8) Uani 1 1 d .
N4 N 0.6461(3) 0.80284(9) 0.6530(2) 0.0410(8) Uani 1 1 d .
N5 N 0.7623(3) 0.71550(10) 0.6577(3) 0.0604(11) Uani 1 1 d .
C1 C 0.5476(3) 0.96478(12) 0.8924(3) 0.0454(11) Uani 1 1 d .
H1 H 0.5404 0.9909 0.9033 0.054 Uiso 1 1 calc R
C2 C 0.4794(4) 0.94539(13) 0.9604(3) 0.0566(13) Uani 1 1 d .
H2A H 0.5119 0.9513 1.0203 0.085 Uiso 1 1 calc R
H2B H 0.4849 0.9196 0.9511 0.085 Uiso 1 1 calc R
H2C H 0.3975 0.9527 0.9535 0.085 Uiso 1 1 calc R
C3 C 0.6772(4) 0.95511(14) 0.9045(3) 0.0654(15) Uani 1 1 d .
H3A H 0.7066 0.9601 0.9658 0.098 Uiso 1 1 calc R
H3B H 0.7208 0.9693 0.8638 0.098 Uiso 1 1 calc R
H3C H 0.6872 0.9297 0.8918 0.098 Uiso 1 1 calc R
C4 C 0.5763(3) 0.98763(11) 0.7112(3) 0.0398(10) Uani 1 1 d .
H4 H 0.6560 0.9773 0.7077 0.048 Uiso 1 1 calc R
C5 C 0.5211(3) 0.99021(11) 0.6160(3) 0.0406(10) Uani 1 1 d .
H5A H 0.5757 1.0018 0.5783 0.061 Uiso 1 1 calc R
H5B H 0.4492 1.0042 0.6156 0.061 Uiso 1 1 calc R
H5C H 0.5032 0.9662 0.5933 0.061 Uiso 1 1 calc R
C6 C 0.5921(4) 1.02548(11) 0.7525(3) 0.0524(12) Uani 1 1 d .
H6A H 0.6337 1.0407 0.7126 0.079 Uiso 1 1 calc R
H6B H 0.6370 1.0238 0.8100 0.079 Uiso 1 1 calc R
H6C H 0.5154 1.0358 0.7609 0.079 Uiso 1 1 calc R
C7 C 0.3439(3) 0.97457(10) 0.7640(3) 0.0366(10) Uani 1 1 d .
C8 C 0.3063(3) 1.00289(11) 0.8157(3) 0.0437(11) Uani 1 1 d .
H8 H 0.3584 1.0120 0.8618 0.052 Uiso 1 1 calc R
C9 C 0.1973(4) 1.01800(12) 0.8025(3) 0.0481(12) Uani 1 1 d .
C10 C 0.1610(4) 1.04975(13) 0.8581(3) 0.0680(15) Uani 1 1 d .
H10A H 0.2252 1.0562 0.9013 0.102 Uiso 1 1 calc R
H10B H 0.0925 1.0433 0.8896 0.102 Uiso 1 1 calc R
H10C H 0.1420 1.0701 0.8190 0.102 Uiso 1 1 calc R
C11 C 0.1218(4) 1.00326(12) 0.7360(3) 0.0510(12) Uani 1 1 d .
H11 H 0.0456 1.0128 0.7259 0.061 Uiso 1 1 calc R
C12 C 0.1551(3) 0.97513(11) 0.6845(3) 0.0431(11) Uani 1 1 d .
H12 H 0.1009 0.9657 0.6402 0.052 Uiso 1 1 calc R
C13 C 0.2670(3) 0.96019(10) 0.6959(3) 0.0351(10) Uani 1 1 d .
C14 C 0.2521(3) 0.92823(10) 0.5570(2) 0.0308(9) Uani 1 1 d .
C15 C 0.2320(3) 0.95815(10) 0.5008(3) 0.0371(10) Uani 1 1 d .
H15 H 0.2464 0.9813 0.5244 0.045 Uiso 1 1 calc R
C16 C 0.1923(3) 0.95472(11) 0.4128(3) 0.0422(11) Uani 1 1 d .
H16 H 0.1785 0.9755 0.3778 0.051 Uiso 1 1 calc R
C17 C 0.1716(3) 0.92104(11) 0.3738(3) 0.0414(11) Uani 1 1 d .
C18 C 0.1349(4) 0.91733(13) 0.2767(3) 0.0596(14) Uani 1 1 d .
H18A H 0.1903 0.9020 0.2484 0.089 Uiso 1 1 calc R
H18B H 0.1335 0.9409 0.2486 0.089 Uiso 1 1 calc R
H18C H 0.0569 0.9067 0.2697 0.089 Uiso 1 1 calc R
C19 C 0.1883(3) 0.89179(11) 0.4297(3) 0.0393(10) Uani 1 1 d .
H19 H 0.1728 0.8688 0.4054 0.047 Uiso 1 1 calc R
C20 C 0.2263(3) 0.89426(10) 0.5188(2) 0.0310(9) Uani 1 1 d .
C21 C 0.1016(3) 0.85489(11) 0.6435(3) 0.0392(10) Uani 1 1 d .
H21 H 0.0869 0.8796 0.6649 0.047 Uiso 1 1 calc R
C22 C 0.0003(3) 0.84652(13) 0.5758(3) 0.0517(12) Uani 1 1 d .
H22A H -0.0736 0.8506 0.6027 0.078 Uiso 1 1 calc R
H22B H 0.0049 0.8216 0.5572 0.078 Uiso 1 1 calc R
H22C H 0.0045 0.8621 0.5240 0.078 Uiso 1 1 calc R
C23 C 0.0994(4) 0.83098(13) 0.7258(3) 0.0573(13) Uani 1 1 d .
H23A H 0.0306 0.8367 0.7578 0.086 Uiso 1 1 calc R
H23B H 0.1699 0.8351 0.7648 0.086 Uiso 1 1 calc R
H23C H 0.0961 0.8059 0.7074 0.086 Uiso 1 1 calc R
C24 C 0.2540(3) 0.81653(10) 0.5249(3) 0.0407(10) Uani 1 1 d .
H24 H 0.1795 0.8149 0.4867 0.049 Uiso 1 1 calc R
C25 C 0.3545(3) 0.81828(12) 0.4641(3) 0.0542(13) Uani 1 1 d .
H25A H 0.3491 0.7981 0.4228 0.081 Uiso 1 1 calc R
H25B H 0.4288 0.8172 0.5000 0.081 Uiso 1 1 calc R
H25C H 0.3499 0.8406 0.4304 0.081 Uiso 1 1 calc R
C26 C 0.2651(6) 0.78279(13) 0.5825(4) 0.092(2) Uani 1 1 d .
H26A H 0.2627 0.7617 0.5441 0.138 Uiso 1 1 calc R
H26B H 0.2004 0.7818 0.6212 0.138 Uiso 1 1 calc R
H26C H 0.3391 0.7833 0.6188 0.138 Uiso 1 1 calc R
C27 C 0.3142(4) 0.86673(12) 0.8949(3) 0.0454(11) Uani 1 1 d .
C28 C 0.3719(4) 0.83339(12) 0.9110(3) 0.0465(11) Uani 1 1 d .
C29 C 0.3502(4) 0.81425(14) 0.9863(4) 0.0648(14) Uani 1 1 d .
H29 H 0.3888 0.7921 0.9970 0.078 Uiso 1 1 calc R
C30 C 0.2747(5) 0.82618(17) 1.0460(3) 0.0744(16) Uani 1 1 d .
H30 H 0.2599 0.8122 1.0963 0.089 Uiso 1 1 calc R
C31 C 0.2197(4) 0.85909(17) 1.0323(3) 0.0684(15) Uani 1 1 d .
H31 H 0.1692 0.8675 1.0747 0.082 Uiso 1 1 calc R
C32 C 0.2372(4) 0.87990(14) 0.9580(3) 0.0532(12) Uani 1 1 d .
C33 C 0.4571(4) 0.82050(12) 0.8475(3) 0.0503(12) Uani 1 1 d .
H33 H 0.4262 0.8279 0.7867 0.060 Uiso 1 1 calc R
C34 C 0.4721(5) 0.77959(13) 0.8453(4) 0.0785(17) Uani 1 1 d .
H34A H 0.3954 0.7683 0.8357 0.118 Uiso 1 1 calc R
H34B H 0.5099 0.7715 0.9019 0.118 Uiso 1 1 calc R
H34C H 0.5203 0.7731 0.7969 0.118 Uiso 1 1 calc R
C35 C 0.5746(4) 0.83874(15) 0.8655(3) 0.0691(15) Uani 1 1 d .
H35A H 0.5638 0.8646 0.8645 0.104 Uiso 1 1 calc R
H35B H 0.6264 0.8319 0.8197 0.104 Uiso 1 1 calc R
H35C H 0.6093 0.8315 0.9239 0.104 Uiso 1 1 calc R
C36 C 0.1743(4) 0.91501(15) 0.9423(3) 0.0645(14) Uani 1 1 d .
H36 H 0.2261 0.9304 0.9081 0.077 Uiso 1 1 calc R
C37 C 0.0607(5) 0.91074(18) 0.8851(4) 0.095(2) Uani 1 1 d .
H37A H 0.0770 0.9009 0.8273 0.142 Uiso 1 1 calc R
H37B H 0.0230 0.9340 0.8767 0.142 Uiso 1 1 calc R
H37C H 0.0089 0.8946 0.9146 0.142 Uiso 1 1 calc R
C38 C 0.1524(5) 0.93544(17) 1.0282(3) 0.0863(18) Uani 1 1 d .
H38A H 0.2256 0.9376 1.0652 0.129 Uiso 1 1 calc R
H38B H 0.0953 0.9225 1.0609 0.129 Uiso 1 1 calc R
H38C H 0.1223 0.9593 1.0130 0.129 Uiso 1 1 calc R
C39 C 0.6641(3) 0.90988(10) 0.5757(3) 0.0380(10) Uani 1 1 d .
C40 C 0.6426(3) 0.92286(10) 0.4897(3) 0.0423(11) Uani 1 1 d .
C41 C 0.7333(4) 0.94042(11) 0.4517(3) 0.0532(12) Uani 1 1 d .
H41 H 0.7219 0.9493 0.3928 0.064 Uiso 1 1 calc R
C42 C 0.8402(4) 0.94513(12) 0.4990(5) 0.0675(16) Uani 1 1 d .
H42 H 0.9007 0.9577 0.4729 0.081 Uiso 1 1 calc R
C43 C 0.8586(4) 0.93192(13) 0.5822(5) 0.0675(16) Uani 1 1 d .
H43 H 0.9328 0.9351 0.6131 0.081 Uiso 1 1 calc R
C44 C 0.7721(3) 0.91376(11) 0.6242(3) 0.0492(12) Uani 1 1 d .
C45 C 0.5269(3) 0.91688(11) 0.4396(3) 0.0416(10) Uani 1 1 d .
H45A H 0.5287 0.9267 0.3796 0.062 Uiso 1 1 calc R
H45B H 0.4657 0.9288 0.4705 0.062 Uiso 1 1 calc R
H45C H 0.5106 0.8913 0.4360 0.062 Uiso 1 1 calc R
C46 C 0.7937(4) 0.89922(13) 0.7166(3) 0.0649(15) Uani 1 1 d .
H46A H 0.8701 0.9072 0.7418 0.097 Uiso 1 1 calc R
H46B H 0.7921 0.8731 0.7146 0.097 Uiso 1 1 calc R
H46C H 0.7330 0.9078 0.7536 0.097 Uiso 1 1 calc R
C47 C 0.5534(3) 0.86001(11) 0.6348(2) 0.0332(9) Uani 1 1 d .
C48 C 0.6266(3) 0.83132(10) 0.5979(3) 0.0349(10) Uani 1 1 d .
C49 C 0.6621(3) 0.83145(10) 0.5122(3) 0.0354(10) Uani 1 1 d .
H49 H 0.6494 0.8520 0.4761 0.042 Uiso 1 1 calc R
C50 C 0.7156(3) 0.80201(10) 0.4789(3) 0.0373(10) Uani 1 1 d .
H50 H 0.7384 0.8016 0.4197 0.045 Uiso 1 1 calc R
C51 C 0.7352(3) 0.77275(11) 0.5350(3) 0.0403(10) Uani 1 1 d .
H51 H 0.7713 0.7518 0.5145 0.048 Uiso 1 1 calc R
C52 C 0.7015(3) 0.77462(11) 0.6204(3) 0.0419(11) Uani 1 1 d .
C53 C 0.7248(4) 0.74491(13) 0.6834(3) 0.0544(13) Uani 1 1 d .
H53 H 0.7112 0.7481 0.7441 0.065 Uiso 1 1 calc R
C54 C 0.7916(4) 0.68803(13) 0.7225(3) 0.0551(13) Uani 1 1 d .
C55 C 0.9026(4) 0.68868(14) 0.7671(4) 0.0716(16) Uani 1 1 d .
C56 C 0.9314(4) 0.66053(14) 0.8252(4) 0.0727(16) Uani 1 1 d .
H56 H 1.0063 0.6601 0.8561 0.087 Uiso 1 1 calc R
C57 C 0.8543(4) 0.63344(13) 0.8387(3) 0.0561(13) Uani 1 1 d .
H57 H 0.8750 0.6150 0.8800 0.067 Uiso 1 1 calc R
C58 C 0.7471(4) 0.63309(12) 0.7922(3) 0.0525(12) Uani 1 1 d .
H58 H 0.6956 0.6138 0.8006 0.063 Uiso 1 1 calc R
C59 C 0.7115(4) 0.66028(12) 0.7330(3) 0.0509(12) Uani 1 1 d .
C60 C 0.9880(5) 0.7199(2) 0.7636(7) 0.147(4) Uani 1 1 d D
H60 H 0.9655 0.7345 0.7096 0.177 Uiso 1 1 calc R
C61 C 1.1127(4) 0.70859(16) 0.7601(4) 0.0796(17) Uani 1 1 d D
H61A H 1.1171 0.6885 0.7192 0.119 Uiso 1 1 calc R
H61B H 1.1439 0.7014 0.8196 0.119 Uiso 1 1 calc R
H61C H 1.1585 0.7285 0.7394 0.119 Uiso 1 1 calc R
C62 C 0.9884(9) 0.7470(3) 0.8550(8) 0.187(4) Uani 1 1 d D
H62A H 1.0565 0.7628 0.8567 0.281 Uiso 1 1 calc R
H62B H 0.9917 0.7324 0.9089 0.281 Uiso 1 1 calc R
H62C H 0.9171 0.7614 0.8518 0.281 Uiso 1 1 calc R
C63 C 0.5899(4) 0.66081(13) 0.6842(3) 0.0620(14) Uani 1 1 d .
H63 H 0.5914 0.6783 0.6343 0.074 Uiso 1 1 calc R
C64 C 0.5555(5) 0.62468(15) 0.6444(4) 0.096(2) Uani 1 1 d .
H64A H 0.6200 0.6151 0.6127 0.144 Uiso 1 1 calc R
H64B H 0.4866 0.6274 0.6029 0.144 Uiso 1 1 calc R
H64C H 0.5378 0.6082 0.6920 0.144 Uiso 1 1 calc R
C65 C 0.5026(5) 0.67371(19) 0.7460(4) 0.100(2) Uani 1 1 d .
H65A H 0.5241 0.6977 0.7670 0.150 Uiso 1 1 calc R
H65B H 0.5017 0.6575 0.7968 0.150 Uiso 1 1 calc R
H65C H 0.4251 0.6744 0.7146 0.150 Uiso 1 1 calc R

loop_
_atom_site_aniso_label
_atom_site_aniso_U_11
_atom_site_aniso_U_22
_atom_site_aniso_U_33
_atom_site_aniso_U_23
_atom_site_aniso_U_13
_atom_site_aniso_U_12
Sc1 0.0419(4) 0.0213(4) 0.0307(4) -0.0016(3) -0.0058(3) 0.0045(3)
P1 0.0442(6) 0.0258(6) 0.0368(7) -0.0075(5) -0.0135(5) 0.0067(5)
P2 0.0434(6) 0.0199(6) 0.0355(6) -0.0018(5) -0.0026(4) -0.0017(4)
N1 0.0403(18) 0.0195(18) 0.0345(19) -0.0051(15) -0.0110(14) 0.0036(13)
N2 0.058(2) 0.041(2) 0.032(2) -0.0001(18) -0.0006(16) 0.0101(17)
N3 0.0398(18) 0.023(2) 0.037(2) -0.0049(16) -0.0066(14) 0.0027(14)
N4 0.054(2) 0.026(2) 0.042(2) 0.0040(17) -0.0008(16) 0.0119(16)
N5 0.087(3) 0.038(3) 0.058(3) 0.017(2) 0.017(2) 0.032(2)
C1 0.060(3) 0.032(3) 0.040(3) -0.011(2) -0.020(2) 0.009(2)
C2 0.082(3) 0.047(3) 0.038(3) -0.012(2) -0.015(2) 0.007(2)
C3 0.061(3) 0.072(4) 0.057(3) -0.019(3) -0.033(2) 0.013(3)
C4 0.042(2) 0.028(2) 0.048(3) -0.007(2) -0.0093(18) -0.0008(17)
C5 0.052(2) 0.022(2) 0.046(3) -0.002(2) -0.0073(19) 0.0007(18)
C6 0.065(3) 0.031(3) 0.058(3) -0.005(2) -0.013(2) -0.007(2)
C7 0.048(2) 0.028(2) 0.032(2) -0.0072(19) -0.0090(18) 0.0067(18)
C8 0.053(3) 0.035(3) 0.041(3) -0.009(2) -0.0150(19) 0.009(2)
C9 0.053(3) 0.043(3) 0.047(3) -0.014(2) -0.006(2) 0.017(2)
C10 0.078(3) 0.053(3) 0.070(4) -0.028(3) -0.019(3) 0.030(3)
C11 0.049(3) 0.049(3) 0.053(3) -0.008(2) -0.010(2) 0.016(2)
C12 0.047(2) 0.036(3) 0.045(3) -0.011(2) -0.0104(19) 0.0056(19)
C13 0.041(2) 0.028(2) 0.034(2) -0.0030(19) -0.0090(17) 0.0021(17)
C14 0.037(2) 0.024(2) 0.030(2) -0.0001(18) -0.0071(16) -0.0013(16)
C15 0.044(2) 0.020(2) 0.045(3) 0.000(2) -0.0123(18) -0.0026(17)
C16 0.048(2) 0.032(3) 0.045(3) 0.013(2) -0.0146(19) -0.0032(19)
C17 0.049(2) 0.038(3) 0.035(3) 0.005(2) -0.0137(19) -0.0096(19)
C18 0.075(3) 0.059(4) 0.041(3) 0.007(2) -0.019(2) -0.019(2)
C19 0.045(2) 0.030(3) 0.041(3) -0.005(2) -0.0072(18) -0.0116(18)
C20 0.039(2) 0.017(2) 0.036(2) 0.0014(18) -0.0060(16) -0.0040(16)
C21 0.050(2) 0.024(2) 0.044(3) -0.005(2) 0.0074(19) -0.0014(18)
C22 0.047(3) 0.052(3) 0.056(3) -0.005(2) 0.003(2) 0.000(2)
C23 0.070(3) 0.052(3) 0.051(3) 0.011(3) 0.009(2) -0.009(2)
C24 0.053(3) 0.019(2) 0.049(3) -0.012(2) 0.002(2) 0.0022(18)
C25 0.049(3) 0.042(3) 0.072(3) -0.025(3) 0.006(2) 0.001(2)
C26 0.178(6) 0.023(3) 0.078(4) 0.005(3) 0.033(4) 0.020(3)
C27 0.053(3) 0.048(3) 0.034(3) 0.001(2) -0.004(2) 0.001(2)
C28 0.057(3) 0.044(3) 0.037(3) 0.009(2) 0.000(2) -0.006(2)
C29 0.077(3) 0.053(3) 0.064(4) 0.019(3) 0.004(3) 0.002(3)
C30 0.087(4) 0.090(5) 0.048(3) 0.020(3) 0.014(3) 0.006(3)
C31 0.072(3) 0.097(5) 0.037(3) -0.002(3) 0.007(2) 0.003(3)
C32 0.056(3) 0.069(4) 0.034(3) -0.003(3) -0.001(2) 0.003(2)
C33 0.066(3) 0.036(3) 0.050(3) 0.015(2) 0.003(2) 0.006(2)
C34 0.114(4) 0.045(4) 0.078(4) 0.018(3) 0.022(3) 0.020(3)
C35 0.068(3) 0.073(4) 0.066(4) -0.007(3) 0.005(3) 0.006(3)
C36 0.072(3) 0.074(4) 0.048(3) -0.013(3) 0.008(2) 0.016(3)
C37 0.086(4) 0.118(6) 0.075(4) -0.030(4) -0.028(3) 0.039(4)
C38 0.100(4) 0.100(5) 0.058(4) -0.024(3) 0.006(3) 0.023(4)
C39 0.039(2) 0.017(2) 0.058(3) -0.009(2) -0.0007(19) -0.0008(17)
C40 0.049(2) 0.012(2) 0.066(3) -0.004(2) 0.002(2) -0.0020(17)
C41 0.065(3) 0.015(2) 0.082(4) 0.003(2) 0.018(3) 0.002(2)
C42 0.054(3) 0.023(3) 0.128(5) 0.000(3) 0.023(3) -0.007(2)
C43 0.041(3) 0.035(3) 0.125(5) -0.017(3) -0.002(3) -0.001(2)
C44 0.042(2) 0.023(3) 0.081(4) -0.013(2) -0.005(2) -0.0012(19)
C45 0.061(3) 0.023(2) 0.041(3) 0.001(2) 0.005(2) 0.0033(19)
C46 0.056(3) 0.060(4) 0.075(4) -0.020(3) -0.022(2) 0.007(2)
C47 0.044(2) 0.028(2) 0.026(2) 0.0003(19) -0.0104(16) 0.0081(18)
C48 0.040(2) 0.019(2) 0.044(3) 0.000(2) -0.0070(18) 0.0035(17)
C49 0.041(2) 0.025(2) 0.040(3) 0.006(2) -0.0001(18) 0.0021(18)
C50 0.050(2) 0.027(2) 0.035(3) 0.005(2) 0.0035(18) 0.0048(18)
C51 0.053(2) 0.026(2) 0.042(3) 0.000(2) 0.004(2) 0.0101(18)
C52 0.056(3) 0.029(3) 0.040(3) 0.005(2) -0.001(2) 0.011(2)
C53 0.069(3) 0.054(3) 0.040(3) 0.016(2) 0.003(2) 0.020(2)
C54 0.072(3) 0.043(3) 0.052(3) 0.018(2) 0.018(2) 0.028(3)
C55 0.057(3) 0.051(3) 0.110(5) 0.043(3) 0.027(3) 0.023(3)
C56 0.057(3) 0.057(4) 0.104(5) 0.039(3) 0.006(3) 0.020(3)
C57 0.071(3) 0.039(3) 0.059(3) 0.017(3) 0.011(3) 0.017(2)
C58 0.081(3) 0.033(3) 0.043(3) 0.007(2) 0.003(2) 0.007(2)
C59 0.079(3) 0.033(3) 0.041(3) 0.001(2) 0.009(2) 0.016(2)
C60 0.062(4) 0.097(6) 0.283(12) 0.119(7) 0.014(5) 0.015(4)
C61 0.075(4) 0.074(4) 0.091(4) 0.022(3) 0.009(3) 0.007(3)
C62 0.176(9) 0.115(9) 0.271(14) 0.031(9) 0.021(9) -0.021(7)
C63 0.098(4) 0.038(3) 0.048(3) -0.002(2) -0.011(3) 0.006(3)
C64 0.124(5) 0.053(4) 0.105(5) -0.012(4) -0.038(4) -0.004(3)
C65 0.086(4) 0.120(6) 0.090(5) -0.028(4) -0.019(3) 0.028(4)

loop_
_atom_type_symbol
_atom_type_description
_atom_type_scat_dispersion_real
_atom_type_scat_dispersion_imag
_atom_type_scat_source
C C 0.0033 0.0016 'International Tables Vol C Tables 4.2.6.8 and 6.1.1.4'
H H 0.0000 0.0000 'International Tables Vol C Tables 4.2.6.8 and 6.1.1.4'
N N 0.0061 0.0033 'International Tables Vol C Tables 4.2.6.8 and 6.1.1.4'
P P 0.1023 0.0942 'International Tables Vol C Tables 4.2.6.8 and 6.1.1.4'
Sc Sc 0.2519 0.3716 'International Tables Vol C Tables 4.2.6.8 and 6.1.1.4'

loop_
_geom_angle_atom_site_label_1
_geom_angle_atom_site_label_2
_geom_angle_atom_site_label_3
_geom_angle
N2 Sc1 N1 95.31(13)
N2 Sc1 N3 155.95(12)
N1 Sc1 N3 103.57(12)
N2 Sc1 C47 135.53(14)
N1 Sc1 C47 127.76(13)
N3 Sc1 C47 34.01(12)
N2 Sc1 P2 94.87(10)
N1 Sc1 P2 72.00(8)
N3 Sc1 P2 104.96(8)
C47 Sc1 P2 89.45(10)
N2 Sc1 P1 84.25(10)
N1 Sc1 P1 73.26(8)
N3 Sc1 P1 87.05(9)
C47 Sc1 P1 115.47(11)
P2 Sc1 P1 145.01(4)
C7 P1 C1 106.29(18)
C7 P1 C4 102.62(18)
C1 P1 C4 103.02(19)
C7 P1 Sc1 92.40(13)
C1 P1 Sc1 127.60(15)
C4 P1 Sc1 120.26(13)
C20 P2 C24 105.52(18)
C20 P2 C21 101.38(18)
C24 P2 C21 105.82(18)
C20 P2 Sc1 93.85(11)
C24 P2 Sc1 130.52(13)
C21 P2 Sc1 114.42(13)
C14 N1 C13 117.3(3)
C14 N1 Sc1 121.6(2)
C13 N1 Sc1 121.1(2)
C27 N2 Sc1 151.6(3)
C27 N2 H2 104.2
Sc1 N2 H2 104.2
C47 N3 C39 127.6(3)
C47 N3 Sc1 73.8(2)
C39 N3 Sc1 158.1(3)
C52 N4 C48 117.0(4)
C53 N5 C54 119.1(4)
C2 C1 C3 110.5(4)
C2 C1 P1 113.1(3)
C3 C1 P1 109.7(3)
C2 C1 H1 107.8
C3 C1 H1 107.8
P1 C1 H1 107.8
C1 C2 H2A 109.5
C1 C2 H2B 109.5
H2A C2 H2B 109.5
C1 C2 H2C 109.5
H2A C2 H2C 109.5
H2B C2 H2C 109.5
C1 C3 H3A 109.5
C1 C3 H3B 109.5
H3A C3 H3B 109.5
C1 C3 H3C 109.5
H3A C3 H3C 109.5
H3B C3 H3C 109.5
C5 C4 C6 110.3(3)
C5 C4 P1 109.7(3)
C6 C4 P1 115.0(3)
C5 C4 H4 107.2
C6 C4 H4 107.2
P1 C4 H4 107.2
C4 C5 H5A 109.5
C4 C5 H5B 109.5
H5A C5 H5B 109.5
C4 C5 H5C 109.5
H5A C5 H5C 109.5
H5B C5 H5C 109.5
C4 C6 H6A 109.5
C4 C6 H6B 109.5
H6A C6 H6B 109.5
C4 C6 H6C 109.5
H6A C6 H6C 109.5
H6B C6 H6C 109.5
C8 C7 C13 119.4(3)
C8 C7 P1 123.6(3)
C13 C7 P1 116.9(3)
C9 C8 C7 123.0(4)
C9 C8 H8 118.5
C7 C8 H8 118.5
C8 C9 C11 117.0(4)
C8 C9 C10 121.5(4)
C11 C9 C10 121.5(4)
C9 C10 H10A 109.5
C9 C10 H10B 109.5
H10A C10 H10B 109.5
C9 C10 H10C 109.5
H10A C10 H10C 109.5
H10B C10 H10C 109.5
C12 C11 C9 121.7(4)
C12 C11 H11 119.1
C9 C11 H11 119.1
C11 C12 C13 121.6(4)
C11 C12 H12 119.2
C13 C12 H12 119.2
C12 C13 C7 117.2(4)
C12 C13 N1 122.1(3)
C7 C13 N1 120.7(3)
N1 C14 C15 123.3(3)
N1 C14 C20 120.1(3)
C15 C14 C20 116.6(3)
C16 C15 C14 122.1(4)
C16 C15 H15 118.9
C14 C15 H15 118.9
C15 C16 C17 121.4(4)
C15 C16 H16 119.3
C17 C16 H16 119.3
C19 C17 C16 116.4(4)
C19 C17 C18 122.4(4)
C16 C17 C18 121.2(4)
C17 C18 H18A 109.5
C17 C18 H18B 109.5
H18A C18 H18B 109.5
C17 C18 H18C 109.5
H18A C18 H18C 109.5
H18B C18 H18C 109.5
C20 C19 C17 123.8(4)
C20 C19 H19 118.1
C17 C19 H19 118.1
C19 C20 C14 119.7(3)
C19 C20 P2 125.6(3)
C14 C20 P2 114.7(3)
C22 C21 C23 111.4(3)
C22 C21 P2 114.2(3)
C23 C21 P2 113.7(3)
C22 C21 H21 105.5
C23 C21 H21 105.5
P2 C21 H21 105.5
C21 C22 H22A 109.5
C21 C22 H22B 109.5
H22A C22 H22B 109.5
C21 C22 H22C 109.5
H22A C22 H22C 109.5
H22B C22 H22C 109.5
C21 C23 H23A 109.5
C21 C23 H23B 109.5
H23A C23 H23B 109.5
C21 C23 H23C 109.5
H23A C23 H23C 109.5
H23B C23 H23C 109.5
C25 C24 C26 109.9(4)
C25 C24 P2 112.3(3)
C26 C24 P2 110.4(3)
C25 C24 H24 108.0
C26 C24 H24 108.0
P2 C24 H24 108.0
C24 C25 H25A 109.5
C24 C25 H25B 109.5
H25A C25 H25B 109.5
C24 C25 H25C 109.5
H25A C25 H25C 109.5
H25B C25 H25C 109.5
C24 C26 H26A 109.5
C24 C26 H26B 109.5
H26A C26 H26B 109.5
C24 C26 H26C 109.5
H26A C26 H26C 109.5
H26B C26 H26C 109.5
N2 C27 C28 118.1(4)
N2 C27 C32 122.6(4)
C28 C27 C32 119.3(4)
C29 C28 C27 119.1(4)
C29 C28 C33 121.6(4)
C27 C28 C33 119.3(4)
C30 C29 C28 122.1(5)
C30 C29 H29 118.9
C28 C29 H29 118.9
C29 C30 C31 119.5(5)
C29 C30 H30 120.2
C31 C30 H30 120.2
C32 C31 C30 121.7(5)
C32 C31 H31 119.2
C30 C31 H31 119.2
C31 C32 C27 118.3(5)
C31 C32 C36 121.2(4)
C27 C32 C36 120.5(4)
C28 C33 C35 110.7(4)
C28 C33 C34 114.4(4)
C35 C33 C34 110.6(4)
C28 C33 H33 106.9
C35 C33 H33 106.9
C34 C33 H33 106.9
C33 C34 H34A 109.5
C33 C34 H34B 109.5
H34A C34 H34B 109.5
C33 C34 H34C 109.5
H34A C34 H34C 109.5
H34B C34 H34C 109.5
C33 C35 H35A 109.5
C33 C35 H35B 109.5
H35A C35 H35B 109.5
C33 C35 H35C 109.5
H35A C35 H35C 109.5
H35B C35 H35C 109.5
C32 C36 C37 112.2(4)
C32 C36 C38 114.0(4)
C37 C36 C38 110.1(4)
C32 C36 H36 106.7
C37 C36 H36 106.7
C38 C36 H36 106.7
C36 C37 H37A 109.5
C36 C37 H37B 109.5
H37A C37 H37B 109.5
C36 C37 H37C 109.5
H37A C37 H37C 109.5
H37B C37 H37C 109.5
C36 C38 H38A 109.5
C36 C38 H38B 109.5
H38A C38 H38B 109.5
C36 C38 H38C 109.5
H38A C38 H38C 109.5
H38B C38 H38C 109.5
C40 C39 C44 122.8(4)
C40 C39 N3 119.2(3)
C44 C39 N3 117.8(4)
C39 C40 C41 117.5(4)
C39 C40 C45 120.7(4)
C41 C40 C45 121.8(4)
C42 C41 C40 120.7(5)
C42 C41 H41 119.6
C40 C41 H41 119.6
C43 C42 C41 120.3(5)
C43 C42 H42 119.9
C41 C42 H42 119.9
C42 C43 C44 122.1(5)
C42 C43 H43 118.9
C44 C43 H43 118.9
C43 C44 C39 116.5(5)
C43 C44 C46 121.6(4)
C39 C44 C46 121.9(4)
C40 C45 H45A 109.5
C40 C45 H45B 109.5
H45A C45 H45B 109.5
C40 C45 H45C 109.5
H45A C45 H45C 109.5
H45B C45 H45C 109.5
C44 C46 H46A 109.5
C44 C46 H46B 109.5
H46A C46 H46B 109.5
C44 C46 H46C 109.5
H46A C46 H46C 109.5
H46B C46 H46C 109.5
N3 C47 C48 122.7(4)
N3 C47 Sc1 72.2(2)
C48 C47 Sc1 165.0(3)
N4 C48 C49 121.8(4)
N4 C48 C47 114.1(4)
C49 C48 C47 123.8(3)
C50 C49 C48 120.6(4)
C50 C49 H49 119.7
C48 C49 H49 119.7
C49 C50 C51 117.8(4)
C49 C50 H50 121.1
C51 C50 H50 121.1
C52 C51 C50 119.0(4)
C52 C51 H51 120.5
C50 C51 H51 120.5
N4 C52 C51 123.8(4)
N4 C52 C53 115.3(4)
C51 C52 C53 121.0(4)
N5 C53 C52 121.0(4)
N5 C53 H53 119.5
C52 C53 H53 119.5
C55 C54 C59 122.8(4)
C55 C54 N5 118.3(4)
C59 C54 N5 118.8(4)
C56 C55 C54 117.1(5)
C56 C55 C60 118.4(5)
C54 C55 C60 124.2(5)
C57 C56 C55 121.7(5)
C57 C56 H56 119.1
C55 C56 H56 119.1
C58 C57 C56 119.8(4)
C58 C57 H57 120.1
C56 C57 H57 120.1
C57 C58 C59 122.0(5)
C57 C58 H58 119.0
C59 C58 H58 119.0
C58 C59 C54 116.6(4)
C58 C59 C63 122.1(4)
C54 C59 C63 121.2(4)
C61 C60 C55 113.7(6)
C61 C60 C62 104.4(7)
C55 C60 C62 113.0(7)
C61 C60 H60 108.5
C55 C60 H60 108.5
C62 C60 H60 108.5
C60 C61 H61A 109.5
C60 C61 H61B 109.5
H61A C61 H61B 109.5
C60 C61 H61C 109.5
H61A C61 H61C 109.5
H61B C61 H61C 109.5
C60 C62 H62A 109.5
C60 C62 H62B 109.5
H62A C62 H62B 109.5
C60 C62 H62C 109.5
H62A C62 H62C 109.5
H62B C62 H62C 109.5
C65 C63 C64 111.5(5)
C65 C63 C59 109.4(4)
C64 C63 C59 112.3(4)
C65 C63 H63 107.8
C64 C63 H63 107.8
C59 C63 H63 107.8
C63 C64 H64A 109.5
C63 C64 H64B 109.5
H64A C64 H64B 109.5
C63 C64 H64C 109.5
H64A C64 H64C 109.5
H64B C64 H64C 109.5
C63 C65 H65A 109.5
C63 C65 H65B 109.5
H65A C65 H65B 109.5
C63 C65 H65C 109.5
H65A C65 H65C 109.5
H65B C65 H65C 109.5

loop_
_geom_bond_atom_site_label_1
_geom_bond_atom_site_label_2
_geom_bond_distance
Sc1 N2 2.058(3)
Sc1 N1 2.157(3)
Sc1 N3 2.220(3)
Sc1 C47 2.239(4)
Sc1 P2 2.7617(12)
Sc1 P1 2.7982(13)
P1 C7 1.838(4)
P1 C1 1.856(4)
P1 C4 1.862(4)
P2 C20 1.831(4)
P2 C24 1.856(4)
P2 C21 1.866(4)
N1 C14 1.409(4)
N1 C13 1.416(5)
N2 C27 1.393(5)
N2 H2 0.8800
N3 C47 1.304(5)
N3 C39 1.444(5)
N4 C52 1.348(5)
N4 C48 1.364(5)
N5 C53 1.257(5)
N5 C54 1.445(5)
C1 C2 1.522(6)
C1 C3 1.533(5)
C1 H1 1.0000
C2 H2A 0.9800
C2 H2B 0.9800
C2 H2C 0.9800
C3 H3A 0.9800
C3 H3B 0.9800
C3 H3C 0.9800
C4 C5 1.532(5)
C4 C6 1.557(6)
C4 H4 1.0000
C5 H5A 0.9800
C5 H5B 0.9800
C5 H5C 0.9800
C6 H6A 0.9800
C6 H6B 0.9800
C6 H6C 0.9800
C7 C8 1.406(5)
C7 C13 1.414(5)
C8 C9 1.378(5)
C8 H8 0.9500
C9 C11 1.393(6)
C9 C10 1.533(6)
C10 H10A 0.9800
C10 H10B 0.9800
C10 H10C 0.9800
C11 C12 1.383(6)
C11 H11 0.9500
C12 C13 1.404(5)
C12 H12 0.9500
C14 C15 1.417(5)
C14 C20 1.422(5)
C15 C16 1.380(5)
C15 H15 0.9500
C16 C17 1.407(6)
C16 H16 0.9500
C17 C19 1.389(5)
C17 C18 1.504(5)
C18 H18A 0.9800
C18 H18B 0.9800
C18 H18C 0.9800
C19 C20 1.388(5)
C19 H19 0.9500
C21 C22 1.528(5)
C21 C23 1.534(6)
C21 H21 1.0000
C22 H22A 0.9800
C22 H22B 0.9800
C22 H22C 0.9800
C23 H23A 0.9800
C23 H23B 0.9800
C23 H23C 0.9800
C24 C25 1.529(6)
C24 C26 1.536(6)
C24 H24 1.0000
C25 H25A 0.9800
C25 H25B 0.9800
C25 H25C 0.9800
C26 H26A 0.9800
C26 H26B 0.9800
C26 H26C 0.9800
C27 C28 1.429(6)
C27 C32 1.435(6)
C28 C29 1.383(6)
C28 C33 1.501(6)
C29 C30 1.372(7)
C29 H29 0.9500
C30 C31 1.396(7)
C30 H30 0.9500
C31 C32 1.394(7)
C31 H31 0.9500
C32 C36 1.514(7)
C33 C35 1.522(6)
C33 C34 1.546(6)
C33 H33 1.0000
C34 H34A 0.9800
C34 H34B 0.9800
C34 H34C 0.9800
C35 H35A 0.9800
C35 H35B 0.9800
C35 H35C 0.9800
C36 C37 1.523(6)
C36 C38 1.543(7)
C36 H36 1.0000
C37 H37A 0.9800
C37 H37B 0.9800
C37 H37C 0.9800
C38 H38A 0.9800
C38 H38B 0.9800
C38 H38C 0.9800
C39 C40 1.392(6)
C39 C44 1.403(5)
C40 C41 1.393(6)
C40 C45 1.500(5)
C41 C42 1.388(7)
C41 H41 0.9500
C42 C43 1.353(7)
C42 H42 0.9500
C43 C44 1.396(7)
C43 H43 0.9500
C44 C46 1.502(6)
C45 H45A 0.9800
C45 H45B 0.9800
C45 H45C 0.9800
C46 H46A 0.9800
C46 H46B 0.9800
C46 H46C 0.9800
C47 C48 1.499(5)
C48 C49 1.384(5)
C49 C50 1.378(5)
C49 H49 0.9500
C50 C51 1.395(5)
C50 H50 0.9500
C51 C52 1.376(5)
C51 H51 0.9500
C52 C53 1.477(6)
C53 H53 0.9500
C54 C55 1.400(7)
C54 C59 1.408(6)
C55 C56 1.397(6)
C55 C60 1.532(8)
C56 C57 1.375(6)
C56 H56 0.9500
C57 C58 1.374(6)
C57 H57 0.9500
C58 C59 1.399(6)
C58 H58 0.9500
C59 C63 1.534(6)
C60 C61 1.501(7)
C60 C62 1.715(10)
C60 H60 1.0000
C61 H61A 0.9800
C61 H61B 0.9800
C61 H61C 0.9800
C62 H62A 0.9800
C62 H62B 0.9800
C62 H62C 0.9800
C63 C65 1.501(7)
C63 C64 1.524(7)
C63 H63 1.0000
C64 H64A 0.9800
C64 H64B 0.9800
C64 H64C 0.9800
C65 H65A 0.9800
C65 H65B 0.9800
C65 H65C 0.9800

loop_
_geom_torsion_atom_site_label_1
_geom_torsion_atom_site_label_2
_geom_torsion_atom_site_label_3
_geom_torsion_atom_site_label_4
_geom_torsion
N2 Sc1 P1 C7 -68.87(16)
N1 Sc1 P1 C7 28.44(16)
N3 Sc1 P1 C7 133.57(15)
C47 Sc1 P1 C7 152.85(16)
P2 Sc1 P1 C7 21.41(16)
N2 Sc1 P1 C1 43.9(2)
N1 Sc1 P1 C1 141.2(2)
N3 Sc1 P1 C1 -113.69(19)
C47 Sc1 P1 C1 -94.4(2)
P2 Sc1 P1 C1 134.16(18)
N2 Sc1 P1 C4 -175.00(17)
N1 Sc1 P1 C4 -77.68(17)
N3 Sc1 P1 C4 27.45(16)
C47 Sc1 P1 C4 46.73(18)
P2 Sc1 P1 C4 -84.71(16)
N2 Sc1 P2 C20 124.61(16)
N1 Sc1 P2 C20 30.60(15)
N3 Sc1 P2 C20 -69.10(15)
C47 Sc1 P2 C20 -99.71(16)
P1 Sc1 P2 C20 37.68(15)
N2 Sc1 P2 C24 -121.2(2)
N1 Sc1 P2 C24 144.8(2)
N3 Sc1 P2 C24 45.1(2)
C47 Sc1 P2 C24 14.5(2)
P1 Sc1 P2 C24 151.91(18)
N2 Sc1 P2 C21 20.27(17)
N1 Sc1 P2 C21 -73.74(17)
N3 Sc1 P2 C21 -173.45(16)
C47 Sc1 P2 C21 155.94(17)
P1 Sc1 P2 C21 -66.66(16)
N2 Sc1 N1 C14 -131.6(3)
N3 Sc1 N1 C14 63.4(3)
C47 Sc1 N1 C14 36.5(3)
P2 Sc1 N1 C14 -38.2(3)
P1 Sc1 N1 C14 146.0(3)
N2 Sc1 N1 C13 46.3(3)
N3 Sc1 N1 C13 -118.7(3)
C47 Sc1 N1 C13 -145.6(3)
P2 Sc1 N1 C13 139.7(3)
P1 Sc1 N1 C13 -36.0(3)
N1 Sc1 N2 C27 166.3(6)
N3 Sc1 N2 C27 -51.8(7)
C47 Sc1 N2 C27 -0.2(7)
P2 Sc1 N2 C27 94.0(6)
P1 Sc1 N2 C27 -121.1(6)
N2 Sc1 N3 C47 79.0(4)
N1 Sc1 N3 C47 -140.2(2)
P2 Sc1 N3 C47 -65.5(2)
P1 Sc1 N3 C47 147.80(19)
N2 Sc1 N3 C39 -89.4(7)
N1 Sc1 N3 C39 51.4(7)
C47 Sc1 N3 C39 -168.4(8)
P2 Sc1 N3 C39 126.1(6)
P1 Sc1 N3 C39 -20.6(7)
C7 P1 C1 C2 64.6(3)
C4 P1 C1 C2 172.1(3)
Sc1 P1 C1 C2 -41.7(4)
C7 P1 C1 C3 -171.5(3)
C4 P1 C1 C3 -64.0(4)
Sc1 P1 C1 C3 82.2(4)
C7 P1 C4 C5 -56.3(3)
C1 P1 C4 C5 -166.6(3)
Sc1 P1 C4 C5 44.1(3)
C7 P1 C4 C6 68.7(3)
C1 P1 C4 C6 -41.6(3)
Sc1 P1 C4 C6 169.1(2)
C1 P1 C7 C8 26.2(4)
C4 P1 C7 C8 -81.6(4)
Sc1 P1 C7 C8 156.6(4)
C1 P1 C7 C13 -156.6(3)
C4 P1 C7 C13 95.6(3)
Sc1 P1 C7 C13 -26.2(3)
C13 C7 C8 C9 -1.0(7)
P1 C7 C8 C9 176.2(4)
C7 C8 C9 C11 1.8(7)
C7 C8 C9 C10 -177.8(4)
C8 C9 C11 C12 -1.0(7)
C10 C9 C11 C12 178.6(5)
C9 C11 C12 C13 -0.6(7)
C11 C12 C13 C7 1.5(6)
C11 C12 C13 N1 178.2(4)
C8 C7 C13 C12 -0.7(6)
P1 C7 C13 C12 -178.0(3)
C8 C7 C13 N1 -177.5(4)
P1 C7 C13 N1 5.1(5)
C14 N1 C13 C12 33.0(5)
Sc1 N1 C13 C12 -145.0(3)
C14 N1 C13 C7 -150.3(4)
Sc1 N1 C13 C7 31.7(5)
C13 N1 C14 C15 38.2(5)
Sc1 N1 C14 C15 -143.8(3)
C13 N1 C14 C20 -145.3(3)
Sc1 N1 C14 C20 32.7(4)
N1 C14 C15 C16 175.0(4)
C20 C14 C15 C16 -1.5(6)
C14 C15 C16 C17 -1.2(6)
C15 C16 C17 C19 2.9(6)
C15 C16 C17 C18 -176.5(4)
C16 C17 C19 C20 -1.8(6)
C18 C17 C19 C20 177.5(4)
C17 C19 C20 C14 -0.9(6)
C17 C19 C20 P2 178.6(3)
N1 C14 C20 C19 -174.1(3)
C15 C14 C20 C19 2.6(5)
N1 C14 C20 P2 6.3(5)
C15 C14 C20 P2 -177.0(3)
C24 P2 C20 C19 18.0(4)
C21 P2 C20 C19 -92.1(4)
Sc1 P2 C20 C19 152.0(3)
C24 P2 C20 C14 -162.4(3)
C21 P2 C20 C14 87.4(3)
Sc1 P2 C20 C14 -28.5(3)
C20 P2 C21 C22 63.1(3)
C24 P2 C21 C22 -46.8(3)
Sc1 P2 C21 C22 162.7(3)
C20 P2 C21 C23 -167.5(3)
C24 P2 C21 C23 82.6(3)
Sc1 P2 C21 C23 -67.9(3)
C20 P2 C24 C25 59.7(3)
C21 P2 C24 C25 166.7(3)
Sc1 P2 C24 C25 -49.5(4)
C20 P2 C24 C26 -177.2(3)
C21 P2 C24 C26 -70.3(4)
Sc1 P2 C24 C26 73.6(4)
Sc1 N2 C27 C28 -4.6(8)
Sc1 N2 C27 C32 176.3(4)
N2 C27 C28 C29 -177.9(4)
C32 C27 C28 C29 1.3(6)
N2 C27 C28 C33 3.9(6)
C32 C27 C28 C33 -176.9(4)
C27 C28 C29 C30 0.2(7)
C33 C28 C29 C30 178.4(5)
C28 C29 C30 C31 -1.7(8)
C29 C30 C31 C32 1.7(8)
C30 C31 C32 C27 -0.2(7)
C30 C31 C32 C36 178.1(5)
N2 C27 C32 C31 177.8(4)
C28 C27 C32 C31 -1.3(6)
N2 C27 C32 C36 -0.5(6)
C28 C27 C32 C36 -179.6(4)
C29 C28 C33 C35 -98.1(5)
C27 C28 C33 C35 80.1(5)
C29 C28 C33 C34 27.6(6)
C27 C28 C33 C34 -154.2(4)
C31 C32 C36 C37 -92.5(6)
C27 C32 C36 C37 85.8(6)
C31 C32 C36 C38 33.5(7)
C27 C32 C36 C38 -148.2(5)
C47 N3 C39 C40 105.5(4)
Sc1 N3 C39 C40 -88.7(7)
C47 N3 C39 C44 -78.6(5)
Sc1 N3 C39 C44 87.3(7)
C44 C39 C40 C41 -0.2(6)
N3 C39 C40 C41 175.6(3)
C44 C39 C40 C45 177.8(4)
N3 C39 C40 C45 -6.4(6)
C39 C40 C41 C42 -1.0(6)
C45 C40 C41 C42 -179.0(4)
C40 C41 C42 C43 1.6(7)
C41 C42 C43 C44 -1.0(8)
C42 C43 C44 C39 -0.1(7)
C42 C43 C44 C46 -180.0(5)
C40 C39 C44 C43 0.7(6)
N3 C39 C44 C43 -175.1(4)
C40 C39 C44 C46 -179.4(4)
N3 C39 C44 C46 4.8(6)
C39 N3 C47 C48 -6.9(6)
Sc1 N3 C47 C48 178.6(3)
C39 N3 C47 Sc1 174.6(4)
N2 Sc1 C47 N3 -145.2(2)
N1 Sc1 C47 N3 51.9(2)
P2 Sc1 C47 N3 118.42(19)
P1 Sc1 C47 N3 -36.1(2)
N2 Sc1 C47 C48 39.4(11)
N1 Sc1 C47 C48 -123.5(10)
N3 Sc1 C47 C48 -175.4(11)
P2 Sc1 C47 C48 -57.0(10)
P1 Sc1 C47 C48 148.5(10)
C52 N4 C48 C49 -0.1(5)
C52 N4 C48 C47 173.7(3)
N3 C47 C48 N4 144.7(3)
Sc1 C47 C48 N4 -40.5(11)
N3 C47 C48 C49 -41.7(5)
Sc1 C47 C48 C49 133.1(9)
N4 C48 C49 C50 2.0(6)
C47 C48 C49 C50 -171.1(3)
C48 C49 C50 C51 -1.6(5)
C49 C50 C51 C52 -0.5(6)
C48 N4 C52 C51 -2.2(6)
C48 N4 C52 C53 177.8(3)
C50 C51 C52 N4 2.6(6)
C50 C51 C52 C53 -177.4(4)
C54 N5 C53 C52 175.7(4)
N4 C52 C53 N5 170.9(4)
C51 C52 C53 N5 -9.1(7)
C53 N5 C54 C55 -84.7(6)
C53 N5 C54 C59 100.5(6)
C59 C54 C55 C56 -1.2(8)
N5 C54 C55 C56 -175.9(5)
C59 C54 C55 C60 -174.5(6)
N5 C54 C55 C60 10.8(9)
C54 C55 C56 C57 -0.4(8)
C60 C55 C56 C57 173.3(6)
C55 C56 C57 C58 2.1(8)
C56 C57 C58 C59 -2.2(7)
C57 C58 C59 C54 0.6(7)
C57 C58 C59 C63 -177.3(4)
C55 C54 C59 C58 1.2(7)
N5 C54 C59 C58 175.8(4)
C55 C54 C59 C63 179.0(4)
N5 C54 C59 C63 -6.3(6)
C56 C55 C60 C61 45.2(10)
C54 C55 C60 C61 -141.6(6)
C56 C55 C60 C62 -73.6(7)
C54 C55 C60 C62 99.6(8)
C58 C59 C63 C65 78.3(6)
C54 C59 C63 C65 -99.4(6)
C58 C59 C63 C64 -46.1(6)
C54 C59 C63 C64 136.2(5)

loop_
_platon_squeeze_void_nr
_platon_squeeze_void_average_x
_platon_squeeze_void_average_y
_platon_squeeze_void_average_z
_platon_squeeze_void_volume
_platon_squeeze_void_count_electrons
_platon_squeeze_void_content
1 0.094 0.165 0.002 111 12 ' '
2 0.094 0.335 0.502 111 12 ' '
3 -0.094 0.665 0.497 111 12 ' '
4 -0.094 0.835 -0.003 111 12 ' '
5 0.077 0.003 0.142 14 1 ' '
6 0.077 0.497 0.642 15 1 ' '
7 0.088 0.024 0.027 5 0 ' '
8 0.088 0.476 0.527 5 0 ' '
9 0.133 0.026 0.264 8 0 ' '
10 0.133 0.474 0.764 7 0 ' '
11 0.873 0.524 0.250 9 0 ' '
12 0.873 0.976 0.750 9 0 ' '
13 0.928 -0.001 0.869 13 1 ' '
14 0.928 0.501 0.369 12 0 ' '
15 0.912 0.524 0.473 6 0 ' '
16 0.912 0.976 0.973 5 0 ' '
